data_7713156
loop_
_publ_author_name
'Borah, Aditya'
'Dey, Sourav'
'Gupta, Sandeep Kumar'
'Rajaraman, Gopalan'
'Murugavel, Ramaswamy'

_publ_section_title
;
 Field-Induced SIM Behaviour in Early Lanthanide(III) Organophosphates
 Incorporating 18-crown-6
;
_journal_name_full 'Dalton Transactions'
_journal_paper_doi 10.1039/D3DT01206A
_journal_year 2023
_chemical_formula_moiety '2(C48 H78.5 Nd O18 P3), I3, C H3 O'
_chemical_formula_sum 'C97 H160 I3 Nd2 O37 P6'
_chemical_formula_weight 2773.24
_space_group_crystal_system triclinic
_space_group_IT_number 2
_space_group_name_Hall '-P 1'
_space_group_name_H-M_alt 'P -1'
_atom_sites_solution_hydrogens geom
_atom_sites_solution_primary dual
_audit_block_doi 10.5517/ccdc.csd.cc2fsj4x
_audit_creation_date 2023-03-25
_audit_creation_method
;
Olex2 1.5
(compiled 2023.03.06 svn.rbb2c1857 for OlexSys, GUI svn.r6748)
;
_audit_update_record
;
2023-04-20 deposited with the CCDC.	2023-05-23 downloaded from the CCDC.
;
_cell_angle_alpha 67.693(5)
_cell_angle_beta 88.567(4)
_cell_angle_gamma 63.094(6)
_cell_formula_units_Z 1
_cell_length_a 14.3480(8)
_cell_length_b 15.8035(9)
_cell_length_c 17.2262(8)
_cell_measurement_reflns_used 20275
_cell_measurement_temperature 123(30)
_cell_measurement_theta_max 28.4760
_cell_measurement_theta_min 1.7100
_cell_volume 3171.1(4)
_computing_cell_refinement 'CrysAlisPro 1.171.41.93a (Rigaku OD, 2020)'
_computing_data_collection 'CrysAlisPro 1.171.41.93a (Rigaku OD, 2020)'
_computing_data_reduction 'CrysAlisPro 1.171.41.93a (Rigaku OD, 2020)'
_computing_molecular_graphics 'Olex2 1.5 (Dolomanov et al., 2009)'
_computing_publication_material 'Olex2 1.5 (Dolomanov et al., 2009)'
_computing_structure_refinement 'SHELXL 2018/3 (Sheldrick, 2015)'
_computing_structure_solution 'SHELXT 2018/2 (Sheldrick, 2018)'
_diffrn_ambient_environment N~2~
_diffrn_ambient_temperature 123(30)
_diffrn_detector 'CCD plate'
_diffrn_measured_fraction_theta_full 0.999
_diffrn_measured_fraction_theta_max 0.999
_diffrn_measurement_details
;
List of Runs (angles in degrees, time in seconds):

  # Type    Start    End  Width  t~exp~   \w     \q     \k     \f   Frames
#--------------------------------------------------------------------------
  1  \f   -349.73  10.27   0.80    3.00   9.41 -12.98 -31.50    --   450
  2  \w    -68.96  -0.16   0.80    3.00    --  -19.47  94.56 -34.84   86
  3  \w    -65.46   0.14   0.80    3.00    --  -15.96  94.56 145.16   82
  4  \w   -108.63  15.37   0.80    3.00    --  -12.98 -59.25 173.08  155
  5  \f    -10.27 349.73   0.80    3.00  77.88 -12.98  31.50    --   450
  6  \w    -65.46   0.14   0.80    3.00    --  -15.96  94.56  73.16   82
  7  \w    -55.98   0.02   0.80    3.00    --   -6.49  94.56 -34.84   70
  8  \w   -108.63  15.37   0.80    3.00    --  -12.98 -59.25 -33.92  155
  9  \f   -339.92  20.08   0.80    3.00  16.12 -12.98 -59.25    --   450
;
_diffrn_measurement_device 'abstract diffractometer'
_diffrn_measurement_device_type 'Saxi-CrysAlisPro-abstract goniometer imported SAXI images'
_diffrn_measurement_method '\w and \f scans'
_diffrn_orient_matrix_type 'CrysAlisPro convention (1999,Acta A55,543-557)'
_diffrn_orient_matrix_UB_11 0.0027436000
_diffrn_orient_matrix_UB_12 0.0386402000
_diffrn_orient_matrix_UB_13 0.0097883000
_diffrn_orient_matrix_UB_21 -0.0372355000
_diffrn_orient_matrix_UB_22 0.0393946000
_diffrn_orient_matrix_UB_23 -0.0376261000
_diffrn_orient_matrix_UB_31 -0.0421860000
_diffrn_orient_matrix_UB_32 0.0030940000
_diffrn_orient_matrix_UB_33 0.0231044000
_diffrn_radiation_monochromator graphite
_diffrn_radiation_probe x-ray
_diffrn_radiation_type 'Mo K\a'
_diffrn_radiation_wavelength 0.71073
_diffrn_reflns_av_R_equivalents 0.1030
_diffrn_reflns_av_unetI/netI 0.0489
_diffrn_reflns_Laue_measured_fraction_full 0.999
_diffrn_reflns_Laue_measured_fraction_max 0.999
_diffrn_reflns_limit_h_max 17
_diffrn_reflns_limit_h_min -17
_diffrn_reflns_limit_k_max 18
_diffrn_reflns_limit_k_min -18
_diffrn_reflns_limit_l_max 20
_diffrn_reflns_limit_l_min -20
_diffrn_reflns_number 121941
_diffrn_reflns_point_group_measured_fraction_full 0.999
_diffrn_reflns_point_group_measured_fraction_max 0.999
_diffrn_reflns_theta_full 25.000
_diffrn_reflns_theta_max 25.000
_diffrn_reflns_theta_min 2.247
_diffrn_source 'fine-focus sealed X-ray tube'
_diffrn_source_type 'Enhance (Mo) X-ray Source'
_exptl_absorpt_coefficient_mu 1.686
_exptl_absorpt_correction_T_max 1.00000
_exptl_absorpt_correction_T_min 0.25616
_exptl_absorpt_correction_type multi-scan
_exptl_absorpt_process_details
;
CrysAlisPro 1.171.41.93a (Rigaku Oxford Diffraction, 2020)
Empirical absorption correction using spherical harmonics,
implemented in SCALE3 ABSPACK scaling algorithm.
;
_exptl_crystal_colour 'clear reddish brown'
_exptl_crystal_colour_lustre clear
_exptl_crystal_colour_modifier reddish
_exptl_crystal_colour_primary brown
_exptl_crystal_density_diffrn 1.452
_exptl_crystal_description block
_exptl_crystal_F_000 1407
_exptl_crystal_preparation 0
_exptl_crystal_recrystallization_method .00
_exptl_crystal_size_max 0.2
_exptl_crystal_size_mid 0.15
_exptl_crystal_size_min 0.15
_refine_diff_density_max 1.998
_refine_diff_density_min -2.271
_refine_diff_density_rms 0.151
_refine_ls_extinction_method none
_refine_ls_goodness_of_fit_ref 1.026
_refine_ls_hydrogen_treatment constr
_refine_ls_matrix_type full
_refine_ls_number_parameters 699
_refine_ls_number_reflns 11155
_refine_ls_number_restraints 0
_refine_ls_restrained_S_all 1.026
_refine_ls_R_factor_all 0.0817
_refine_ls_R_factor_gt 0.0618
_refine_ls_shift/su_max 0.000
_refine_ls_shift/su_mean 0.000
_refine_ls_structure_factor_coef Fsqd
_refine_ls_weighting_details 'w=1/[\s^2^(Fo^2^)+(0.0969P)^2^+16.0345P] where P=(Fo^2^+2Fc^2^)/3'
_refine_ls_weighting_scheme calc
_refine_ls_wR_factor_gt 0.1588
_refine_ls_wR_factor_ref 0.1828
_reflns_Friedel_coverage 0.000
_reflns_number_gt 8722
_reflns_number_total 11155
_reflns_threshold_expression 'I > 2\s(I)'
_cod_data_source_file d3dt01206a2.cif
_cod_data_source_block adi_5_618_nd_c_d_autored
_cod_original_cell_volume 3171.1(3)
_cod_database_code 7713156
_shelx_shelxl_version_number 2018/3
_shelx_space_group_comment
;
The symmetry employed for this shelxl refinement is uniquely defined
by the following loop, which should always be used as a source of
symmetry information in preference to the above space-group names.
They are only intended as comments.
;
_shelx_estimated_absorpt_t_max 0.786
_shelx_estimated_absorpt_t_min 0.729
_olex2_refinement_description
;
1. Fixed Uiso
 At 1.2 times of:
  All C(H) groups, All C(H,H) groups
 At 1.5 times of:
  All C(H,H,H) groups, All O(H) groups
2. Others
 Fixed Sof: H7(0.5) I1(0.1) I1A(0.1) I1B(0.8) O19(0.5) C50(0.5) H50B(0.5)
 H50C(0.5) H50A(0.5)
3.a Ternary CH refined with riding coordinates:
 C7(H7A), C11(H11A), C32(H32), C35(H35), C44(H44), C47(H47)
3.b Secondary CH2 refined with riding coordinates:
 C14(H14A,H14B), C15(H15A,H15B), C16(H16A,H16B), C17(H17A,H17B), C18(H18A,
 H18B), C19(H19A,H19B), C20(H20A,H20B), C21(H21A,H21B), C22(H22A,H22B),
 C23(H23A,H23B), C24(H24A,H24B), C25(H25A,H25B)
3.c Aromatic/amide H refined with riding coordinates:
 C3(H3), C4(H4A), C5(H5), C28(H28), C29(H29), C30(H30), C40(H40), C41(H41),
 C42(H42)
3.d Idealised Me refined as rotating group:
 C9(H9A,H9B,H9C), C10(H10A,H10B,H10C), C12(H12A,H12B,H12C), C13(H13A,H13B,
 H13C), C33(H33A,H33B,H33C), C34(H34A,H34B,H34C), C36(H36A,H36B,H36C), C37(H37A,
 H37B,H37C), C45(H45A,H45B,H45C), C46(H46A,H46B,H46C), C48(H48A,H48B,H48C),
 C49(H49A,H49B,H49C), C50(H50B,H50C,H50A)
3.e Idealised tetrahedral OH refined as rotating group:
 O4(H4), O6(H6), O7(H7), O11(H11)
;
_smtbx_masks_special_details
;
3[CH3OH] 
2 [H2O]
;
_smtbx_masks_void_probe_radius 1.2
_smtbx_masks_void_truncation_radius 1.2
_olex2_submission_special_instructions 'No special instructions were received'
_oxdiff_exptl_absorpt_empirical_details
;
Empirical correction (ABSPACK) includes:
- Absorption correction using spherical harmonics
- Frame scaling
;
_oxdiff_exptl_absorpt_empirical_full_max 2.475
_oxdiff_exptl_absorpt_empirical_full_min 0.547

loop_
_space_group_symop_operation_xyz
'x, y, z'
'-x, -y, -z'

loop_
_atom_site_label
_atom_site_type_symbol
_atom_site_fract_x
_atom_site_fract_y
_atom_site_fract_z
_atom_site_U_iso_or_equiv
_atom_site_adp_type
_atom_site_occupancy
_atom_site_site_symmetry_order
_atom_site_calc_flag
_atom_site_refinement_flags_posn
_atom_site_refinement_flags_adp
_atom_site_refinement_flags_occupancy
_atom_site_disorder_assembly
_atom_site_disorder_group
Nd1 Nd -0.31825(3) 0.69632(3) 0.27509(2) 0.03186(14) Uani 1 1 d . . . . .
P1 P -0.36745(14) 0.93987(13) 0.09418(11) 0.0330(4) Uani 1 1 d . . . . .
P2 P -0.43579(15) 0.52719(14) 0.39098(11) 0.0356(4) Uani 1 1 d . . . . .
P3 P -0.11750(14) 0.44801(13) 0.45096(11) 0.0323(4) Uani 1 1 d . . . . .
O1 O -0.3586(4) 0.8646(3) 0.1833(3) 0.0363(11) Uani 1 1 d . . . . .
O2 O -0.4609(4) 1.0476(3) 0.0659(3) 0.0380(11) Uani 1 1 d . . . . .
O3 O -0.2579(4) 0.9413(3) 0.0989(3) 0.0408(12) Uani 1 1 d . . . . .
O4 O -0.3627(4) 0.8947(4) 0.0270(3) 0.0377(11) Uani 1 1 d . . . . .
H4 H -0.424279 0.921100 0.000400 0.057 Uiso 1 1 calc R U . . .
O5 O -0.1722(4) 0.5323(3) 0.3646(3) 0.0349(11) Uani 1 1 d . . . . .
O6 O -0.1911(4) 0.4592(4) 0.5184(3) 0.0372(11) Uani 1 1 d . . . . .
H6 H -0.238736 0.445262 0.509658 0.056 Uiso 1 1 calc R U . . .
O7 O -0.0140(4) 0.4341(4) 0.4865(3) 0.0387(11) Uani 1 1 d . . . . .
H7 H -0.023887 0.457982 0.523799 0.058 Uiso 0.5 1 calc R U P . .
O8 O -0.0972(4) 0.3441(3) 0.4430(3) 0.0367(11) Uani 1 1 d . . . . .
O9 O -0.3928(4) 0.5843(4) 0.3231(3) 0.0367(11) Uani 1 1 d . . . . .
O10 O -0.3724(4) 0.4702(4) 0.4798(3) 0.0389(11) Uani 1 1 d . . . . .
O11 O -0.5520(4) 0.6069(4) 0.3887(3) 0.0395(11) Uani 1 1 d . . . . .
H11 H -0.574926 0.579393 0.430983 0.059 Uiso 1 1 calc R U . . .
O12 O -0.4415(4) 0.4383(4) 0.3698(3) 0.0397(12) Uani 1 1 d . . . . .
O13 O -0.4896(4) 0.7738(3) 0.1617(3) 0.0357(11) Uani 1 1 d . . . . .
O14 O -0.5057(4) 0.8101(4) 0.3020(3) 0.0435(12) Uani 1 1 d . . . . .
O15 O -0.3354(4) 0.7195(4) 0.4159(3) 0.0463(13) Uani 1 1 d . . . . .
O16 O -0.1827(4) 0.7314(4) 0.3358(3) 0.0391(11) Uani 1 1 d . . . . .
O17 O -0.1452(4) 0.6697(4) 0.2093(3) 0.0357(11) Uani 1 1 d . . . . .
O18 O -0.2964(4) 0.6436(3) 0.1488(3) 0.0354(11) Uani 1 1 d . . . . .
C1 C -0.2232(6) 1.0015(5) 0.0344(4) 0.0389(17) Uani 1 1 d . . . . .
C2 C -0.1626(6) 0.9583(6) -0.0182(5) 0.0433(18) Uani 1 1 d . . . . .
C3 C -0.1239(7) 1.0181(7) -0.0786(5) 0.053(2) Uani 1 1 d . . . . .
H3 H -0.083340 0.991835 -0.116438 0.064 Uiso 1 1 calc R U . . .
C4 C -0.1439(7) 1.1135(7) -0.0836(6) 0.061(3) Uani 1 1 d . . . . .
H4A H -0.118062 1.152910 -0.125626 0.073 Uiso 1 1 calc R U . . .
C5 C -0.2010(7) 1.1539(6) -0.0286(6) 0.056(2) Uani 1 1 d . . . . .
H5 H -0.213167 1.219988 -0.032931 0.067 Uiso 1 1 calc R U . . .
C6 C -0.2414(6) 1.0968(6) 0.0342(5) 0.0456(19) Uani 1 1 d . . . . .
C7 C -0.1325(6) 0.8492(6) -0.0093(5) 0.0460(18) Uani 1 1 d . . . . .
H7A H -0.167712 0.820378 0.036435 0.055 Uiso 1 1 calc R U . . .
C9 C -0.1717(9) 0.8494(8) -0.0913(6) 0.071(3) Uani 1 1 d . . . . .
H9A H -0.139798 0.878900 -0.137795 0.106 Uiso 1 1 calc R U . . .
H9B H -0.249254 0.891598 -0.106038 0.106 Uiso 1 1 calc R U . . .
H9C H -0.151278 0.777823 -0.082514 0.106 Uiso 1 1 calc R U . . .
C10 C -0.0124(7) 0.7772(7) 0.0188(7) 0.069(3) Uani 1 1 d . . . . .
H10A H 0.011189 0.776753 0.071898 0.103 Uiso 1 1 calc R U . . .
H10B H 0.024337 0.802285 -0.025663 0.103 Uiso 1 1 calc R U . . .
H10C H 0.004103 0.706322 0.028128 0.103 Uiso 1 1 calc R U . . .
C11 C -0.2948(7) 1.1327(6) 0.1005(5) 0.050(2) Uani 1 1 d . . . . .
H11A H -0.354750 1.116141 0.110290 0.061 Uiso 1 1 calc R U . . .
C12 C -0.2161(9) 1.0725(7) 0.1839(6) 0.071(3) Uani 1 1 d . . . . .
H12A H -0.157163 1.088609 0.175919 0.106 Uiso 1 1 calc R U . . .
H12B H -0.188554 0.997613 0.201293 0.106 Uiso 1 1 calc R U . . .
H12C H -0.251834 1.092576 0.228081 0.106 Uiso 1 1 calc R U . . .
C13 C -0.3394(10) 1.2489(7) 0.0761(7) 0.082(3) Uani 1 1 d . . . . .
H13A H -0.384944 1.288521 0.019757 0.122 Uiso 1 1 calc R U . . .
H13B H -0.280757 1.265023 0.074395 0.122 Uiso 1 1 calc R U . . .
H13C H -0.381127 1.267906 0.118331 0.122 Uiso 1 1 calc R U . . .
C14 C -0.1125(6) 0.5911(6) 0.1773(5) 0.0413(17) Uani 1 1 d . . . . .
H14A H -0.096514 0.523230 0.223899 0.050 Uiso 1 1 calc R U . . .
H14B H -0.047918 0.583301 0.152009 0.050 Uiso 1 1 calc R U . . .
C15 C -0.2026(6) 0.6254(6) 0.1107(5) 0.0396(16) Uani 1 1 d . . . . .
H15A H -0.214292 0.690063 0.061891 0.048 Uiso 1 1 calc R U . . .
H15B H -0.186044 0.570809 0.089622 0.048 Uiso 1 1 calc R U . . .
C16 C -0.3861(6) 0.6798(5) 0.0849(5) 0.0385(16) Uani 1 1 d . . . . .
H16A H -0.373574 0.624889 0.065151 0.046 Uiso 1 1 calc R U . . .
H16B H -0.394853 0.742450 0.035161 0.046 Uiso 1 1 calc R U . . .
C17 C -0.4831(6) 0.7049(5) 0.1238(5) 0.0388(16) Uani 1 1 d . . . . .
H17A H -0.546750 0.739024 0.079716 0.047 Uiso 1 1 calc R U . . .
H17B H -0.479195 0.640431 0.167788 0.047 Uiso 1 1 calc R U . . .
C18 C -0.5917(6) 0.8187(6) 0.1837(5) 0.0438(18) Uani 1 1 d . . . . .
H18A H -0.607863 0.763325 0.220706 0.053 Uiso 1 1 calc R U . . .
H18B H -0.646915 0.863954 0.131636 0.053 Uiso 1 1 calc R U . . .
C19 C -0.5899(6) 0.8814(6) 0.2298(5) 0.0461(18) Uani 1 1 d . . . . .
H19A H -0.576140 0.938507 0.192490 0.055 Uiso 1 1 calc R U . . .
H19B H -0.658592 0.912046 0.248490 0.055 Uiso 1 1 calc R U . . .
C20 C -0.5210(7) 0.8332(8) 0.3746(6) 0.062(2) Uani 1 1 d . . . . .
H20A H -0.591282 0.843195 0.389311 0.074 Uiso 1 1 calc R U . . .
H20B H -0.517067 0.897649 0.363576 0.074 Uiso 1 1 calc R U . . .
C21 C -0.4349(7) 0.7430(7) 0.4448(5) 0.055(2) Uani 1 1 d . . . . .
H21A H -0.434123 0.759694 0.494623 0.066 Uiso 1 1 calc R U . . .
H21B H -0.446949 0.681920 0.462534 0.066 Uiso 1 1 calc R U . . .
C22 C -0.2648(7) 0.7395(8) 0.4534(6) 0.059(2) Uani 1 1 d . . . . .
H22A H -0.207121 0.673336 0.495887 0.071 Uiso 1 1 calc R U . . .
H22B H -0.303455 0.784985 0.482713 0.071 Uiso 1 1 calc R U . . .
C23 C -0.2195(7) 0.7919(6) 0.3839(5) 0.050(2) Uani 1 1 d . . . . .
H23A H -0.274692 0.863697 0.347359 0.060 Uiso 1 1 calc R U . . .
H23B H -0.160270 0.795271 0.408361 0.060 Uiso 1 1 calc R U . . .
C24 C -0.1012(6) 0.7415(6) 0.2916(5) 0.0429(18) Uani 1 1 d . . . . .
H24A H -0.044919 0.733528 0.330126 0.051 Uiso 1 1 calc R U . . .
H24B H -0.130182 0.810764 0.243024 0.051 Uiso 1 1 calc R U . . .
C25 C -0.0573(6) 0.6563(6) 0.2602(5) 0.0443(18) Uani 1 1 d . . . . .
H25A H -0.002513 0.661536 0.225459 0.053 Uiso 1 1 calc R U . . .
H25B H -0.024652 0.587038 0.308921 0.053 Uiso 1 1 calc R U . . .
C26 C -0.0101(6) 0.2414(5) 0.4785(5) 0.0426(18) Uani 1 1 d . . . . .
C27 C 0.0666(6) 0.2143(6) 0.4293(5) 0.0455(19) Uani 1 1 d . . . . .
C28 C 0.1533(7) 0.1112(6) 0.4649(6) 0.056(2) Uani 1 1 d . . . . .
H28 H 0.209767 0.090732 0.434633 0.068 Uiso 1 1 calc R U . . .
C29 C 0.1549(8) 0.0406(7) 0.5438(7) 0.065(3) Uani 1 1 d . . . . .
H29 H 0.212855 -0.028267 0.567490 0.078 Uiso 1 1 calc R U . . .
C30 C 0.0739(7) 0.0688(6) 0.5883(6) 0.056(2) Uani 1 1 d . . . . .
H30 H 0.076245 0.018103 0.641476 0.068 Uiso 1 1 calc R U . . .
C31 C -0.0126(7) 0.1704(6) 0.5577(5) 0.0459(19) Uani 1 1 d . . . . .
C32 C 0.0600(6) 0.2888(6) 0.3398(5) 0.0428(17) Uani 1 1 d . . . . .
H32 H -0.015338 0.345548 0.318869 0.051 Uiso 1 1 calc R U . . .
C33 C 0.0896(8) 0.2352(7) 0.2768(6) 0.062(2) Uani 1 1 d . . . . .
H33A H 0.046833 0.200585 0.279486 0.092 Uiso 1 1 calc R U . . .
H33B H 0.165121 0.183453 0.292489 0.092 Uiso 1 1 calc R U . . .
H33C H 0.075492 0.287767 0.218631 0.092 Uiso 1 1 calc R U . . .
C34 C 0.1300(7) 0.3402(6) 0.3372(5) 0.051(2) Uani 1 1 d . . . . .
H34A H 0.204793 0.286571 0.355774 0.076 Uiso 1 1 calc R U . . .
H34B H 0.109968 0.376067 0.375293 0.076 Uiso 1 1 calc R U . . .
H34C H 0.119710 0.390639 0.278825 0.076 Uiso 1 1 calc R U . . .
C35 C -0.1050(7) 0.1995(6) 0.6036(5) 0.050(2) Uani 1 1 d . . . . .
H35 H -0.125148 0.270227 0.600636 0.060 Uiso 1 1 calc R U . . .
C36 C -0.0775(8) 0.1250(7) 0.6981(5) 0.062(2) Uani 1 1 d . . . . .
H36A H -0.013304 0.117799 0.724830 0.093 Uiso 1 1 calc R U . . .
H36B H -0.065034 0.056588 0.703264 0.093 Uiso 1 1 calc R U . . .
H36C H -0.136602 0.152833 0.726649 0.093 Uiso 1 1 calc R U . . .
C37 C -0.2005(7) 0.2074(7) 0.5592(6) 0.064(2) Uani 1 1 d . . . . .
H37A H -0.261972 0.234132 0.586085 0.096 Uiso 1 1 calc R U . . .
H37B H -0.184876 0.138251 0.564089 0.096 Uiso 1 1 calc R U . . .
H37C H -0.216483 0.254856 0.498875 0.096 Uiso 1 1 calc R U . . .
C38 C -0.4745(6) 0.4577(5) 0.2852(4) 0.0384(17) Uani 1 1 d . . . . .
C39 C -0.3948(6) 0.4266(5) 0.2373(5) 0.0401(17) Uani 1 1 d . . . . .
C40 C -0.4291(6) 0.4462(5) 0.1544(5) 0.0425(17) Uani 1 1 d . . . . .
H40 H -0.377799 0.426822 0.119815 0.051 Uiso 1 1 calc R U . . .
C41 C -0.5343(6) 0.4923(6) 0.1212(5) 0.0444(18) Uani 1 1 d . . . . .
H41 H -0.555314 0.507227 0.063669 0.053 Uiso 1 1 calc R U . . .
C42 C -0.6089(7) 0.5170(6) 0.1705(5) 0.0477(19) Uani 1 1 d . . . . .
H42 H -0.681587 0.547058 0.147043 0.057 Uiso 1 1 calc R U . . .
C43 C -0.5816(6) 0.4992(6) 0.2554(5) 0.0419(17) Uani 1 1 d . . . . .
C44 C -0.6660(6) 0.5184(6) 0.3102(5) 0.0449(18) Uani 1 1 d . . . . .
H44 H -0.631721 0.503576 0.367018 0.054 Uiso 1 1 calc R U . . .
C45 C -0.7566(7) 0.6310(8) 0.2730(6) 0.061(2) Uani 1 1 d . . . . .
H45A H -0.790570 0.648010 0.216669 0.091 Uiso 1 1 calc R U . . .
H45B H -0.727965 0.678373 0.267737 0.091 Uiso 1 1 calc R U . . .
H45C H -0.809027 0.638735 0.310928 0.091 Uiso 1 1 calc R U . . .
C46 C -0.7113(8) 0.4432(8) 0.3246(6) 0.064(3) Uani 1 1 d . . . . .
H46A H -0.652882 0.371540 0.345662 0.096 Uiso 1 1 calc R U . . .
H46B H -0.751421 0.460623 0.270594 0.096 Uiso 1 1 calc R U . . .
H46C H -0.758438 0.449439 0.366576 0.096 Uiso 1 1 calc R U . . .
C47 C -0.2778(6) 0.3675(6) 0.2770(5) 0.0477(19) Uani 1 1 d . . . . .
H47 H -0.266851 0.399617 0.313558 0.057 Uiso 1 1 calc R U . . .
C48 C -0.2059(7) 0.3715(7) 0.2105(6) 0.059(2) Uani 1 1 d . . . . .
H48A H -0.230948 0.444110 0.170272 0.088 Uiso 1 1 calc R U . . .
H48B H -0.207609 0.331339 0.179498 0.088 Uiso 1 1 calc R U . . .
H48C H -0.133018 0.341795 0.238850 0.088 Uiso 1 1 calc R U . . .
C49 C -0.2468(8) 0.2542(7) 0.3336(6) 0.062(2) Uani 1 1 d . . . . .
H49A H -0.251828 0.219856 0.298234 0.094 Uiso 1 1 calc R U . . .
H49B H -0.294924 0.251847 0.374819 0.094 Uiso 1 1 calc R U . . .
H49C H -0.173728 0.218172 0.364191 0.094 Uiso 1 1 calc R U . . .
I1 I -0.1851(6) 0.4516(10) 0.9857(6) 0.087(2) Uani 0.1 1 d . . P . .
I1A I -0.2203(6) 0.5751(6) 0.9108(5) 0.0394(16) Uani 0.1 1 d . . P . .
I1B I -0.19409(9) 0.52200(12) 0.92985(10) 0.0659(4) Uani 0.8 1 d . . P . .
I2 I 0.000000 0.500000 1.000000 0.0592(2) Uani 1 2 d S . P . .
O19 O 0.5343(13) -0.0883(11) 0.7923(9) 0.078(5) Uani 0.5 1 d . . P . .
C50 C 0.601(2) -0.189(2) 0.8261(16) 0.097(9) Uani 0.5 1 d . . P . .
H50B H 0.564904 -0.226905 0.822417 0.146 Uiso 0.5 1 calc R U P . .
H50C H 0.628028 -0.210652 0.886035 0.146 Uiso 0.5 1 calc R U P . .
H50A H 0.660748 -0.202904 0.795057 0.146 Uiso 0.5 1 calc R U P . .

loop_
_atom_site_aniso_label
_atom_site_aniso_U_11
_atom_site_aniso_U_22
_atom_site_aniso_U_33
_atom_site_aniso_U_23
_atom_site_aniso_U_13
_atom_site_aniso_U_12
Nd1 0.0362(2) 0.0243(2) 0.0285(2) -0.00129(15) -0.00018(15) -0.01680(16)
P1 0.0376(10) 0.0206(8) 0.0323(9) -0.0016(7) -0.0017(7) -0.0145(7)
P2 0.0410(10) 0.0328(10) 0.0272(9) 0.0005(7) -0.0017(7) -0.0231(8)
P3 0.0353(9) 0.0235(8) 0.0313(9) -0.0018(7) 0.0001(7) -0.0161(7)
O1 0.044(3) 0.025(2) 0.032(2) 0.001(2) -0.001(2) -0.020(2)
O2 0.042(3) 0.021(2) 0.040(3) -0.003(2) -0.005(2) -0.014(2)
O3 0.043(3) 0.022(2) 0.037(3) 0.011(2) -0.012(2) -0.017(2)
O4 0.036(3) 0.029(3) 0.042(3) -0.008(2) 0.002(2) -0.015(2)
O5 0.037(3) 0.021(2) 0.028(2) 0.0057(19) -0.005(2) -0.012(2)
O6 0.040(3) 0.032(3) 0.032(3) 0.000(2) -0.003(2) -0.022(2)
O7 0.041(3) 0.028(3) 0.039(3) -0.006(2) 0.000(2) -0.017(2)
O8 0.038(3) 0.025(2) 0.038(3) -0.003(2) -0.003(2) -0.015(2)
O9 0.041(3) 0.035(3) 0.030(2) -0.001(2) 0.003(2) -0.025(2)
O10 0.035(3) 0.039(3) 0.034(3) -0.001(2) 0.000(2) -0.021(2)
O11 0.037(3) 0.037(3) 0.033(3) 0.001(2) 0.002(2) -0.021(2)
O12 0.046(3) 0.029(3) 0.039(3) 0.000(2) -0.005(2) -0.024(2)
O13 0.037(3) 0.026(2) 0.038(3) -0.006(2) -0.001(2) -0.015(2)
O14 0.044(3) 0.041(3) 0.040(3) -0.013(2) 0.004(2) -0.020(2)
O15 0.045(3) 0.046(3) 0.046(3) -0.020(3) 0.002(2) -0.018(3)
O16 0.049(3) 0.032(3) 0.034(3) -0.004(2) -0.002(2) -0.025(2)
O17 0.036(3) 0.031(3) 0.031(2) -0.003(2) 0.002(2) -0.018(2)
O18 0.040(3) 0.028(2) 0.034(3) -0.004(2) 0.003(2) -0.020(2)
C1 0.040(4) 0.033(4) 0.032(4) 0.006(3) -0.008(3) -0.023(3)
C2 0.039(4) 0.047(4) 0.037(4) -0.002(3) -0.002(3) -0.026(4)
C3 0.059(5) 0.050(5) 0.046(5) -0.005(4) 0.004(4) -0.035(4)
C4 0.063(6) 0.061(6) 0.043(5) 0.011(4) -0.008(4) -0.042(5)
C5 0.066(6) 0.033(4) 0.056(5) 0.009(4) -0.021(4) -0.033(4)
C6 0.054(5) 0.030(4) 0.042(4) 0.006(3) -0.015(4) -0.027(4)
C7 0.043(4) 0.033(4) 0.051(5) -0.009(4) 0.007(4) -0.017(3)
C9 0.089(7) 0.059(6) 0.056(6) -0.015(5) 0.000(5) -0.036(6)
C10 0.051(5) 0.046(5) 0.087(7) -0.004(5) 0.000(5) -0.024(4)
C11 0.068(5) 0.028(4) 0.049(5) -0.008(3) -0.010(4) -0.024(4)
C12 0.090(7) 0.043(5) 0.050(5) -0.005(4) -0.019(5) -0.018(5)
C13 0.112(9) 0.030(5) 0.079(7) -0.010(5) -0.021(6) -0.023(5)
C14 0.045(4) 0.040(4) 0.039(4) -0.011(3) 0.012(3) -0.024(4)
C15 0.048(4) 0.040(4) 0.035(4) -0.014(3) 0.013(3) -0.026(4)
C16 0.049(4) 0.028(4) 0.037(4) -0.005(3) -0.001(3) -0.023(3)
C17 0.040(4) 0.032(4) 0.037(4) -0.004(3) -0.005(3) -0.020(3)
C18 0.033(4) 0.039(4) 0.047(4) -0.007(3) -0.005(3) -0.015(3)
C19 0.034(4) 0.038(4) 0.056(5) -0.015(4) 0.004(3) -0.012(3)
C20 0.049(5) 0.079(7) 0.062(6) -0.039(5) 0.013(4) -0.026(5)
C21 0.061(5) 0.065(6) 0.044(5) -0.022(4) 0.011(4) -0.035(5)
C22 0.052(5) 0.071(6) 0.055(5) -0.029(5) 0.003(4) -0.026(5)
C23 0.054(5) 0.040(4) 0.056(5) -0.020(4) -0.005(4) -0.022(4)
C24 0.053(5) 0.032(4) 0.038(4) 0.000(3) 0.001(3) -0.027(4)
C25 0.038(4) 0.044(4) 0.039(4) -0.002(3) 0.001(3) -0.022(4)
C26 0.049(4) 0.022(3) 0.046(4) -0.003(3) -0.010(4) -0.017(3)
C27 0.049(5) 0.028(4) 0.052(5) -0.011(3) -0.007(4) -0.016(3)
C28 0.059(5) 0.029(4) 0.060(5) -0.006(4) -0.001(4) -0.014(4)
C29 0.061(6) 0.029(4) 0.078(7) -0.008(4) 0.003(5) -0.011(4)
C30 0.061(5) 0.024(4) 0.059(5) 0.009(4) -0.009(4) -0.020(4)
C31 0.057(5) 0.029(4) 0.043(4) -0.001(3) -0.007(4) -0.024(4)
C32 0.043(4) 0.033(4) 0.044(4) -0.009(3) 0.003(3) -0.017(3)
C33 0.071(6) 0.059(6) 0.055(5) -0.026(5) 0.002(5) -0.029(5)
C34 0.052(5) 0.044(5) 0.049(5) -0.007(4) 0.003(4) -0.026(4)
C35 0.066(5) 0.034(4) 0.041(4) 0.000(3) 0.004(4) -0.029(4)
C36 0.080(6) 0.042(5) 0.042(5) 0.005(4) 0.004(4) -0.030(5)
C37 0.064(6) 0.046(5) 0.059(6) 0.001(4) 0.002(5) -0.026(5)
C38 0.050(4) 0.026(3) 0.033(4) 0.003(3) -0.008(3) -0.025(3)
C39 0.050(4) 0.022(3) 0.050(4) -0.009(3) 0.002(4) -0.023(3)
C40 0.049(4) 0.028(4) 0.050(5) -0.014(3) 0.005(4) -0.019(3)
C41 0.056(5) 0.033(4) 0.040(4) -0.007(3) -0.002(4) -0.023(4)
C42 0.054(5) 0.044(4) 0.043(4) -0.007(4) -0.003(4) -0.030(4)
C43 0.050(4) 0.032(4) 0.037(4) -0.001(3) -0.001(3) -0.026(4)
C44 0.051(5) 0.052(5) 0.037(4) -0.009(4) 0.007(3) -0.037(4)
C45 0.055(5) 0.072(6) 0.046(5) -0.014(5) 0.009(4) -0.033(5)
C46 0.084(7) 0.085(7) 0.044(5) -0.018(5) 0.010(5) -0.063(6)
C47 0.048(5) 0.024(4) 0.061(5) -0.010(4) -0.006(4) -0.015(3)
C48 0.045(5) 0.050(5) 0.075(6) -0.023(5) 0.004(4) -0.020(4)
C49 0.067(6) 0.037(5) 0.054(5) -0.004(4) -0.005(4) -0.012(4)
I1 0.062(5) 0.129(8) 0.079(5) -0.055(6) 0.004(4) -0.041(5)
I1A 0.035(4) 0.048(4) 0.041(3) -0.025(4) 0.005(3) -0.019(3)
I1B 0.0437(6) 0.0848(9) 0.0782(10) -0.0531(9) 0.0037(6) -0.0219(7)
I2 0.0441(4) 0.0815(6) 0.0656(5) -0.0482(5) 0.0108(4) -0.0263(4)
O19 0.147(13) 0.071(9) 0.080(9) -0.069(8) 0.087(10) -0.075(10)
C50 0.15(2) 0.13(2) 0.103(18) -0.094(18) 0.104(18) -0.10(2)

loop_
_atom_type_symbol
_atom_type_description
_atom_type_scat_dispersion_real
_atom_type_scat_dispersion_imag
_atom_type_scat_source
C C 0.0033 0.0016 'International Tables Vol C Tables 4.2.6.8 and 6.1.1.4'
H H 0.0000 0.0000 'International Tables Vol C Tables 4.2.6.8 and 6.1.1.4'
I I -0.4742 1.8119 'International Tables Vol C Tables 4.2.6.8 and 6.1.1.4'
Nd Nd -0.1943 3.0179 'International Tables Vol C Tables 4.2.6.8 and 6.1.1.4'
O O 0.0106 0.0060 'International Tables Vol C Tables 4.2.6.8 and 6.1.1.4'
P P 0.1023 0.0942 'International Tables Vol C Tables 4.2.6.8 and 6.1.1.4'

loop_
_geom_angle_atom_site_label_1
_geom_angle_atom_site_label_2
_geom_angle_atom_site_label_3
_geom_angle
_geom_angle_site_symmetry_1
_geom_angle_site_symmetry_3
_geom_angle_publ_flag
O1 Nd1 O5 141.61(16) . . ?
O1 Nd1 O9 142.05(16) . . ?
O1 Nd1 O13 71.94(15) . . ?
O1 Nd1 O14 76.81(16) . . ?
O1 Nd1 O15 98.76(17) . . ?
O1 Nd1 O16 75.29(15) . . ?
O1 Nd1 O17 77.07(16) . . ?
O1 Nd1 O18 90.39(15) . . ?
O5 Nd1 O13 139.91(15) . . ?
O5 Nd1 O14 132.22(16) . . ?
O5 Nd1 O15 82.00(16) . . ?
O5 Nd1 O16 71.89(15) . . ?
O5 Nd1 O17 70.04(15) . . ?
O5 Nd1 O18 91.33(15) . . ?
O9 Nd1 O5 76.08(16) . . ?
O9 Nd1 O13 72.08(15) . . ?
O9 Nd1 O14 75.47(17) . . ?
O9 Nd1 O15 89.46(17) . . ?
O9 Nd1 O16 138.29(15) . . ?
O9 Nd1 O17 129.47(16) . . ?
O9 Nd1 O18 82.80(15) . . ?
O14 Nd1 O13 60.78(15) . . ?
O14 Nd1 O17 153.58(15) . . ?
O15 Nd1 O13 120.84(16) . . ?
O15 Nd1 O14 60.24(16) . . ?
O15 Nd1 O16 60.47(16) . . ?
O15 Nd1 O17 120.57(16) . . ?
O16 Nd1 O13 146.99(14) . . ?
O16 Nd1 O14 107.80(16) . . ?
O16 Nd1 O17 61.28(15) . . ?
O17 Nd1 O13 113.90(14) . . ?
O18 Nd1 O13 61.32(15) . . ?
O18 Nd1 O14 121.86(15) . . ?
O18 Nd1 O15 170.82(15) . . ?
O18 Nd1 O16 123.39(15) . . ?
O18 Nd1 O17 62.16(14) . . ?
O1 P1 O3 102.3(3) . . ?
O1 P1 O4 112.3(3) . . ?
O2 P1 O1 115.1(3) . . ?
O2 P1 O3 111.7(3) . . ?
O2 P1 O4 110.8(3) . . ?
O4 P1 O3 103.8(3) . . ?
O9 P2 O10 116.5(3) . . ?
O9 P2 O11 107.5(3) . . ?
O9 P2 O12 109.9(3) . . ?
O10 P2 O11 110.8(3) . . ?
O10 P2 O12 104.6(3) . . ?
O11 P2 O12 107.2(3) . . ?
O5 P3 O6 111.8(3) . . ?
O5 P3 O7 117.3(3) . . ?
O5 P3 O8 104.8(3) . . ?
O6 P3 O8 105.7(3) . . ?
O7 P3 O6 107.3(3) . . ?
O7 P3 O8 109.3(3) . . ?
P1 O1 Nd1 148.0(3) . . ?
C1 O3 P1 127.9(4) . . ?
P1 O4 H4 109.5 . . ?
P3 O5 Nd1 149.9(3) . . ?
P3 O6 H6 109.5 . . ?
P3 O7 H7 109.5 . . ?
C26 O8 P3 131.7(4) . . ?
P2 O9 Nd1 150.1(3) . . ?
P2 O11 H11 109.5 . . ?
C38 O12 P2 120.8(4) . . ?
C17 O13 Nd1 113.4(4) . . ?
C18 O13 Nd1 118.9(4) . . ?
C18 O13 C17 110.4(5) . . ?
C19 O14 Nd1 117.9(4) . . ?
C20 O14 Nd1 123.2(5) . . ?
C20 O14 C19 115.1(6) . . ?
C21 O15 Nd1 118.1(4) . . ?
C22 O15 Nd1 123.2(5) . . ?
C22 O15 C21 116.2(6) . . ?
C23 O16 Nd1 116.9(4) . . ?
C23 O16 C24 114.2(6) . . ?
C24 O16 Nd1 121.2(4) . . ?
C14 O17 Nd1 111.9(4) . . ?
C14 O17 C25 111.6(5) . . ?
C25 O17 Nd1 117.0(4) . . ?
C15 O18 Nd1 121.0(4) . . ?
C15 O18 C16 109.4(5) . . ?
C16 O18 Nd1 122.5(4) . . ?
C2 C1 O3 118.5(6) . . ?
C2 C1 C6 124.0(7) . . ?
C6 C1 O3 117.1(7) . . ?
C1 C2 C3 117.0(7) . . ?
C1 C2 C7 122.9(6) . . ?
C3 C2 C7 120.0(7) . . ?
C2 C3 H3 119.6 . . ?
C4 C3 C2 120.9(9) . . ?
C4 C3 H3 119.6 . . ?
C3 C4 H4A 119.3 . . ?
C3 C4 C5 121.5(8) . . ?
C5 C4 H4A 119.3 . . ?
C4 C5 H5 119.9 . . ?
C4 C5 C6 120.2(8) . . ?
C6 C5 H5 119.9 . . ?
C1 C6 C5 116.2(8) . . ?
C1 C6 C11 121.6(7) . . ?
C5 C6 C11 122.1(7) . . ?
C2 C7 H7A 107.5 . . ?
C2 C7 C9 112.2(7) . . ?
C2 C7 C10 111.3(7) . . ?
C9 C7 H7A 107.5 . . ?
C10 C7 H7A 107.5 . . ?
C10 C7 C9 110.5(8) . . ?
C7 C9 H9A 109.5 . . ?
C7 C9 H9B 109.5 . . ?
C7 C9 H9C 109.5 . . ?
H9A C9 H9B 109.5 . . ?
H9A C9 H9C 109.5 . . ?
H9B C9 H9C 109.5 . . ?
C7 C10 H10A 109.5 . . ?
C7 C10 H10B 109.5 . . ?
C7 C10 H10C 109.5 . . ?
H10A C10 H10B 109.5 . . ?
H10A C10 H10C 109.5 . . ?
H10B C10 H10C 109.5 . . ?
C6 C11 H11A 108.1 . . ?
C6 C11 C12 109.3(8) . . ?
C6 C11 C13 114.3(8) . . ?
C12 C11 H11A 108.1 . . ?
C12 C11 C13 108.6(7) . . ?
C13 C11 H11A 108.1 . . ?
C11 C12 H12A 109.5 . . ?
C11 C12 H12B 109.5 . . ?
C11 C12 H12C 109.5 . . ?
H12A C12 H12B 109.5 . . ?
H12A C12 H12C 109.5 . . ?
H12B C12 H12C 109.5 . . ?
C11 C13 H13A 109.5 . . ?
C11 C13 H13B 109.5 . . ?
C11 C13 H13C 109.5 . . ?
H13A C13 H13B 109.5 . . ?
H13A C13 H13C 109.5 . . ?
H13B C13 H13C 109.5 . . ?
O17 C14 H14A 110.3 . . ?
O17 C14 H14B 110.3 . . ?
O17 C14 C15 107.0(6) . . ?
H14A C14 H14B 108.6 . . ?
C15 C14 H14A 110.3 . . ?
C15 C14 H14B 110.3 . . ?
O18 C15 C14 108.2(6) . . ?
O18 C15 H15A 110.1 . . ?
O18 C15 H15B 110.1 . . ?
C14 C15 H15A 110.1 . . ?
C14 C15 H15B 110.1 . . ?
H15A C15 H15B 108.4 . . ?
O18 C16 H16A 110.0 . . ?
O18 C16 H16B 110.0 . . ?
O18 C16 C17 108.5(6) . . ?
H16A C16 H16B 108.4 . . ?
C17 C16 H16A 110.0 . . ?
C17 C16 H16B 110.0 . . ?
O13 C17 C16 107.7(5) . . ?
O13 C17 H17A 110.2 . . ?
O13 C17 H17B 110.2 . . ?
C16 C17 H17A 110.2 . . ?
C16 C17 H17B 110.2 . . ?
H17A C17 H17B 108.5 . . ?
O13 C18 H18A 110.2 . . ?
O13 C18 H18B 110.2 . . ?
O13 C18 C19 107.7(6) . . ?
H18A C18 H18B 108.5 . . ?
C19 C18 H18A 110.2 . . ?
C19 C18 H18B 110.2 . . ?
O14 C19 C18 105.8(6) . . ?
O14 C19 H19A 110.6 . . ?
O14 C19 H19B 110.6 . . ?
C18 C19 H19A 110.6 . . ?
C18 C19 H19B 110.6 . . ?
H19A C19 H19B 108.7 . . ?
O14 C20 H20A 110.5 . . ?
O14 C20 H20B 110.5 . . ?
O14 C20 C21 106.3(7) . . ?
H20A C20 H20B 108.7 . . ?
C21 C20 H20A 110.5 . . ?
C21 C20 H20B 110.5 . . ?
O15 C21 C20 109.0(7) . . ?
O15 C21 H21A 109.9 . . ?
O15 C21 H21B 109.9 . . ?
C20 C21 H21A 109.9 . . ?
C20 C21 H21B 109.9 . . ?
H21A C21 H21B 108.3 . . ?
O15 C22 H22A 110.1 . . ?
O15 C22 H22B 110.1 . . ?
O15 C22 C23 108.1(7) . . ?
H22A C22 H22B 108.4 . . ?
C23 C22 H22A 110.1 . . ?
C23 C22 H22B 110.1 . . ?
O16 C23 C22 106.6(6) . . ?
O16 C23 H23A 110.4 . . ?
O16 C23 H23B 110.4 . . ?
C22 C23 H23A 110.4 . . ?
C22 C23 H23B 110.4 . . ?
H23A C23 H23B 108.6 . . ?
O16 C24 H24A 110.5 . . ?
O16 C24 H24B 110.5 . . ?
O16 C24 C25 106.2(6) . . ?
H24A C24 H24B 108.7 . . ?
C25 C24 H24A 110.5 . . ?
C25 C24 H24B 110.5 . . ?
O17 C25 C24 106.9(6) . . ?
O17 C25 H25A 110.3 . . ?
O17 C25 H25B 110.3 . . ?
C24 C25 H25A 110.3 . . ?
C24 C25 H25B 110.3 . . ?
H25A C25 H25B 108.6 . . ?
C27 C26 O8 117.7(6) . . ?
C27 C26 C31 123.9(7) . . ?
C31 C26 O8 118.1(7) . . ?
C26 C27 C28 117.5(7) . . ?
C26 C27 C32 122.7(7) . . ?
C28 C27 C32 119.7(8) . . ?
C27 C28 H28 120.1 . . ?
C29 C28 C27 119.7(9) . . ?
C29 C28 H28 120.1 . . ?
C28 C29 H29 119.6 . . ?
C30 C29 C28 120.9(8) . . ?
C30 C29 H29 119.6 . . ?
C29 C30 H30 118.9 . . ?
C29 C30 C31 122.2(8) . . ?
C31 C30 H30 118.9 . . ?
C26 C31 C35 122.1(7) . . ?
C30 C31 C26 115.6(8) . . ?
C30 C31 C35 122.2(7) . . ?
C27 C32 H32 107.5 . . ?
C27 C32 C33 112.3(7) . . ?
C27 C32 C34 112.5(6) . . ?
C33 C32 H32 107.5 . . ?
C34 C32 H32 107.5 . . ?
C34 C32 C33 109.2(7) . . ?
C32 C33 H33A 109.5 . . ?
C32 C33 H33B 109.5 . . ?
C32 C33 H33C 109.5 . . ?
H33A C33 H33B 109.5 . . ?
H33A C33 H33C 109.5 . . ?
H33B C33 H33C 109.5 . . ?
C32 C34 H34A 109.5 . . ?
C32 C34 H34B 109.5 . . ?
C32 C34 H34C 109.5 . . ?
H34A C34 H34B 109.5 . . ?
H34A C34 H34C 109.5 . . ?
H34B C34 H34C 109.5 . . ?
C31 C35 H35 107.4 . . ?
C31 C35 C36 112.8(7) . . ?
C31 C35 C37 110.8(7) . . ?
C36 C35 H35 107.4 . . ?
C37 C35 H35 107.4 . . ?
C37 C35 C36 110.7(7) . . ?
C35 C36 H36A 109.5 . . ?
C35 C36 H36B 109.5 . . ?
C35 C36 H36C 109.5 . . ?
H36A C36 H36B 109.5 . . ?
H36A C36 H36C 109.5 . . ?
H36B C36 H36C 109.5 . . ?
C35 C37 H37A 109.5 . . ?
C35 C37 H37B 109.5 . . ?
C35 C37 H37C 109.5 . . ?
H37A C37 H37B 109.5 . . ?
H37A C37 H37C 109.5 . . ?
H37B C37 H37C 109.5 . . ?
C39 C38 O12 117.4(6) . . ?
C43 C38 O12 119.3(7) . . ?
C43 C38 C39 123.2(7) . . ?
C38 C39 C47 121.2(7) . . ?
C40 C39 C38 116.4(7) . . ?
C40 C39 C47 122.3(7) . . ?
C39 C40 H40 119.0 . . ?
C41 C40 C39 122.0(8) . . ?
C41 C40 H40 119.0 . . ?
C40 C41 H41 120.0 . . ?
C42 C41 C40 120.1(8) . . ?
C42 C41 H41 120.0 . . ?
C41 C42 H42 119.1 . . ?
C41 C42 C43 121.9(8) . . ?
C43 C42 H42 119.1 . . ?
C38 C43 C42 116.3(7) . . ?
C38 C43 C44 123.7(7) . . ?
C42 C43 C44 119.9(7) . . ?
C43 C44 H44 107.9 . . ?
C43 C44 C45 113.1(6) . . ?
C43 C44 C46 110.2(7) . . ?
C45 C44 H44 107.9 . . ?
C45 C44 C46 109.8(7) . . ?
C46 C44 H44 107.9 . . ?
C44 C45 H45A 109.5 . . ?
C44 C45 H45B 109.5 . . ?
C44 C45 H45C 109.5 . . ?
H45A C45 H45B 109.5 . . ?
H45A C45 H45C 109.5 . . ?
H45B C45 H45C 109.5 . . ?
C44 C46 H46A 109.5 . . ?
C44 C46 H46B 109.5 . . ?
C44 C46 H46C 109.5 . . ?
H46A C46 H46B 109.5 . . ?
H46A C46 H46C 109.5 . . ?
H46B C46 H46C 109.5 . . ?
C39 C47 H47 108.3 . . ?
C39 C47 C48 112.6(7) . . ?
C39 C47 C49 109.6(7) . . ?
C48 C47 H47 108.3 . . ?
C48 C47 C49 109.6(7) . . ?
C49 C47 H47 108.3 . . ?
C47 C48 H48A 109.5 . . ?
C47 C48 H48B 109.5 . . ?
C47 C48 H48C 109.5 . . ?
H48A C48 H48B 109.5 . . ?
H48A C48 H48C 109.5 . . ?
H48B C48 H48C 109.5 . . ?
C47 C49 H49A 109.5 . . ?
C47 C49 H49B 109.5 . . ?
C47 C49 H49C 109.5 . . ?
H49A C49 H49B 109.5 . . ?
H49A C49 H49C 109.5 . . ?
H49B C49 H49C 109.5 . . ?
I1A I1 I2 71.2(4) . . ?
I1B I1 I1A 13.1(3) . . ?
I1B I1 I2 67.6(4) . . ?
I1 I1A I2 76.3(4) . . ?
I1B I1A I1 21.8(6) . . ?
I1B I1A I2 70.5(7) . . ?
I1 I1B I2 91.4(4) . . ?
I1A I1B I1 145.2(9) . . ?
I1A I1B I2 96.6(7) . . ?
I1 I2 I1 180.0 2_567 . ?
I1A I2 I1 32.4(2) . . ?
I1A I2 I1 147.6(2) 2_567 . ?
I1A I2 I1 32.4(2) 2_567 2_567 ?
I1A I2 I1 147.6(2) . 2_567 ?
I1A I2 I1A 180.0 2_567 . ?
I1B I2 I1 159.0(2) . 2_567 ?
I1B I2 I1 21.0(2) . . ?
I1B I2 I1 159.0(2) 2_567 . ?
I1B I2 I1 21.0(2) 2_567 2_567 ?
I1B I2 I1A 12.88(13) . . ?
I1B I2 I1A 167.12(13) . 2_567 ?
I1B I2 I1A 12.88(13) 2_567 2_567 ?
I1B I2 I1A 167.12(13) 2_567 . ?
I1B I2 I1B 180.00(6) . 2_567 ?
O19 C50 H50B 109.5 . . ?
O19 C50 H50C 109.5 . . ?
O19 C50 H50A 109.5 . . ?
H50B C50 H50C 109.5 . . ?
H50B C50 H50A 109.5 . . ?
H50C C50 H50A 109.5 . . ?

loop_
_geom_bond_atom_site_label_1
_geom_bond_atom_site_label_2
_geom_bond_distance
_geom_bond_site_symmetry_2
_geom_bond_publ_flag
Nd1 O1 2.317(4) . ?
Nd1 O5 2.387(4) . ?
Nd1 O9 2.351(4) . ?
Nd1 O13 2.656(5) . ?
Nd1 O14 2.623(5) . ?
Nd1 O15 2.577(5) . ?
Nd1 O16 2.588(5) . ?
Nd1 O17 2.628(5) . ?
Nd1 O18 2.575(5) . ?
P1 O1 1.508(5) . ?
P1 O2 1.507(5) . ?
P1 O3 1.587(5) . ?
P1 O4 1.560(5) . ?
P2 O9 1.492(5) . ?
P2 O10 1.504(5) . ?
P2 O11 1.560(5) . ?
P2 O12 1.614(5) . ?
P3 O5 1.488(4) . ?
P3 O6 1.556(5) . ?
P3 O7 1.509(5) . ?
P3 O8 1.592(5) . ?
O3 C1 1.410(8) . ?
O4 H4 0.8400 . ?
O6 H6 0.8400 . ?
O7 H7 0.8400 . ?
O8 C26 1.421(8) . ?
O11 H11 0.8400 . ?
O12 C38 1.418(9) . ?
O13 C17 1.437(9) . ?
O13 C18 1.424(9) . ?
O14 C19 1.433(9) . ?
O14 C20 1.415(10) . ?
O15 C21 1.431(10) . ?
O15 C22 1.421(10) . ?
O16 C23 1.415(9) . ?
O16 C24 1.416(9) . ?
O17 C14 1.432(9) . ?
O17 C25 1.440(9) . ?
O18 C15 1.439(8) . ?
O18 C16 1.457(8) . ?
C1 C2 1.391(11) . ?
C1 C6 1.406(10) . ?
C2 C3 1.408(10) . ?
C2 C7 1.520(11) . ?
C3 H3 0.9500 . ?
C3 C4 1.370(13) . ?
C4 H4A 0.9500 . ?
C4 C5 1.387(14) . ?
C5 H5 0.9500 . ?
C5 C6 1.423(11) . ?
C6 C11 1.504(12) . ?
C7 H7A 1.0000 . ?
C7 C9 1.532(12) . ?
C7 C10 1.532(12) . ?
C9 H9A 0.9800 . ?
C9 H9B 0.9800 . ?
C9 H9C 0.9800 . ?
C10 H10A 0.9800 . ?
C10 H10B 0.9800 . ?
C10 H10C 0.9800 . ?
C11 H11A 1.0000 . ?
C11 C12 1.521(11) . ?
C11 C13 1.524(11) . ?
C12 H12A 0.9800 . ?
C12 H12B 0.9800 . ?
C12 H12C 0.9800 . ?
C13 H13A 0.9800 . ?
C13 H13B 0.9800 . ?
C13 H13C 0.9800 . ?
C14 H14A 0.9900 . ?
C14 H14B 0.9900 . ?
C14 C15 1.500(11) . ?
C15 H15A 0.9900 . ?
C15 H15B 0.9900 . ?
C16 H16A 0.9900 . ?
C16 H16B 0.9900 . ?
C16 C17 1.483(10) . ?
C17 H17A 0.9900 . ?
C17 H17B 0.9900 . ?
C18 H18A 0.9900 . ?
C18 H18B 0.9900 . ?
C18 C19 1.495(11) . ?
C19 H19A 0.9900 . ?
C19 H19B 0.9900 . ?
C20 H20A 0.9900 . ?
C20 H20B 0.9900 . ?
C20 C21 1.482(13) . ?
C21 H21A 0.9900 . ?
C21 H21B 0.9900 . ?
C22 H22A 0.9900 . ?
C22 H22B 0.9900 . ?
C22 C23 1.496(12) . ?
C23 H23A 0.9900 . ?
C23 H23B 0.9900 . ?
C24 H24A 0.9900 . ?
C24 H24B 0.9900 . ?
C24 C25 1.508(11) . ?
C25 H25A 0.9900 . ?
C25 H25B 0.9900 . ?
C26 C27 1.384(12) . ?
C26 C31 1.412(10) . ?
C27 C28 1.423(11) . ?
C27 C32 1.517(11) . ?
C28 H28 0.9500 . ?
C28 C29 1.386(12) . ?
C29 H29 0.9500 . ?
C29 C30 1.371(13) . ?
C30 H30 0.9500 . ?
C30 C31 1.408(11) . ?
C31 C35 1.505(12) . ?
C32 H32 1.0000 . ?
C32 C33 1.558(12) . ?
C32 C34 1.543(11) . ?
C33 H33A 0.9800 . ?
C33 H33B 0.9800 . ?
C33 H33C 0.9800 . ?
C34 H34A 0.9800 . ?
C34 H34B 0.9800 . ?
C34 H34C 0.9800 . ?
C35 H35 1.0000 . ?
C35 C36 1.533(10) . ?
C35 C37 1.519(12) . ?
C36 H36A 0.9800 . ?
C36 H36B 0.9800 . ?
C36 H36C 0.9800 . ?
C37 H37A 0.9800 . ?
C37 H37B 0.9800 . ?
C37 H37C 0.9800 . ?
C38 C39 1.408(11) . ?
C38 C43 1.388(10) . ?
C39 C40 1.393(11) . ?
C39 C47 1.520(11) . ?
C40 H40 0.9500 . ?
C40 C41 1.366(11) . ?
C41 H41 0.9500 . ?
C41 C42 1.359(11) . ?
C42 H42 0.9500 . ?
C42 C43 1.411(11) . ?
C43 C44 1.509(11) . ?
C44 H44 1.0000 . ?
C44 C45 1.533(12) . ?
C44 C46 1.537(11) . ?
C45 H45A 0.9800 . ?
C45 H45B 0.9800 . ?
C45 H45C 0.9800 . ?
C46 H46A 0.9800 . ?
C46 H46B 0.9800 . ?
C46 H46C 0.9800 . ?
C47 H47 1.0000 . ?
C47 C48 1.526(12) . ?
C47 C49 1.526(11) . ?
C48 H48A 0.9800 . ?
C48 H48B 0.9800 . ?
C48 H48C 0.9800 . ?
C49 H49A 0.9800 . ?
C49 H49B 0.9800 . ?
C49 H49C 0.9800 . ?
I1 I1A 1.719(13) . ?
I1 I1B 1.115(12) . ?
I1 I2 3.117(9) . ?
I1A I1B 0.681(7) . ?
I1A I2 3.037(8) . ?
I1B I2 2.8827(12) . ?
O19 C50 1.31(3) . ?
C50 H50B 0.9800 . ?
C50 H50C 0.9800 . ?
C50 H50A 0.9800 . ?

loop_
_geom_torsion_atom_site_label_1
_geom_torsion_atom_site_label_2
_geom_torsion_atom_site_label_3
_geom_torsion_atom_site_label_4
_geom_torsion
_geom_torsion_site_symmetry_1
_geom_torsion_site_symmetry_2
_geom_torsion_site_symmetry_3
_geom_torsion_site_symmetry_4
_geom_torsion_publ_flag
Nd1 O13 C17 C16 -56.4(6) . . . . ?
Nd1 O13 C18 C19 41.4(7) . . . . ?
Nd1 O14 C19 C18 51.8(7) . . . . ?
Nd1 O14 C20 C21 -30.9(9) . . . . ?
Nd1 O15 C21 C20 -51.5(8) . . . . ?
Nd1 O15 C22 C23 26.0(9) . . . . ?
Nd1 O16 C23 C22 54.9(7) . . . . ?
Nd1 O16 C24 C25 -43.2(7) . . . . ?
Nd1 O17 C14 C15 59.1(6) . . . . ?
Nd1 O17 C25 C24 -48.3(6) . . . . ?
Nd1 O18 C15 C14 27.3(7) . . . . ?
Nd1 O18 C16 C17 -25.5(7) . . . . ?
P1 O3 C1 C2 -93.4(7) . . . . ?
P1 O3 C1 C6 94.1(7) . . . . ?
P2 O12 C38 C39 95.1(6) . . . . ?
P2 O12 C38 C43 -89.3(7) . . . . ?
P3 O8 C26 C27 -94.9(8) . . . . ?
P3 O8 C26 C31 91.5(8) . . . . ?
O1 P1 O3 C1 -177.5(6) . . . . ?
O2 P1 O1 Nd1 141.1(5) . . . . ?
O2 P1 O3 C1 -53.8(7) . . . . ?
O3 P1 O1 Nd1 -97.5(5) . . . . ?
O3 C1 C2 C3 -176.3(6) . . . . ?
O3 C1 C2 C7 0.1(10) . . . . ?
O3 C1 C6 C5 176.9(6) . . . . ?
O3 C1 C6 C11 0.6(10) . . . . ?
O4 P1 O1 Nd1 13.1(6) . . . . ?
O4 P1 O3 C1 65.6(6) . . . . ?
O5 P3 O8 C26 141.7(6) . . . . ?
O6 P3 O5 Nd1 12.5(7) . . . . ?
O6 P3 O8 C26 -100.0(6) . . . . ?
O7 P3 O5 Nd1 -112.1(6) . . . . ?
O7 P3 O8 C26 15.3(7) . . . . ?
O8 P3 O5 Nd1 126.5(5) . . . . ?
O8 C26 C27 C28 -179.5(7) . . . . ?
O8 C26 C27 C32 -1.0(11) . . . . ?
O8 C26 C31 C30 177.8(7) . . . . ?
O8 C26 C31 C35 1.5(11) . . . . ?
O9 P2 O12 C38 -40.1(6) . . . . ?
O10 P2 O9 Nd1 -45.5(7) . . . . ?
O10 P2 O12 C38 -165.9(5) . . . . ?
O11 P2 O9 Nd1 79.4(6) . . . . ?
O11 P2 O12 C38 76.4(6) . . . . ?
O12 P2 O9 Nd1 -164.2(5) . . . . ?
O12 C38 C39 C40 179.8(6) . . . . ?
O12 C38 C39 C47 4.3(9) . . . . ?
O12 C38 C43 C42 179.7(6) . . . . ?
O12 C38 C43 C44 -4.5(10) . . . . ?
O13 C18 C19 O14 -58.0(7) . . . . ?
O14 C20 C21 O15 50.0(9) . . . . ?
O15 C22 C23 O16 -49.5(9) . . . . ?
O16 C24 C25 O17 56.6(7) . . . . ?
O17 C14 C15 O18 -55.4(7) . . . . ?
O18 C16 C17 O13 51.9(7) . . . . ?
C1 C2 C3 C4 1.2(12) . . . . ?
C1 C2 C7 C9 121.8(8) . . . . ?
C1 C2 C7 C10 -113.8(8) . . . . ?
C1 C6 C11 C12 76.3(9) . . . . ?
C1 C6 C11 C13 -161.7(8) . . . . ?
C2 C1 C6 C5 4.8(11) . . . . ?
C2 C1 C6 C11 -171.5(7) . . . . ?
C2 C3 C4 C5 1.2(13) . . . . ?
C3 C2 C7 C9 -61.9(10) . . . . ?
C3 C2 C7 C10 62.5(10) . . . . ?
C3 C4 C5 C6 -0.7(13) . . . . ?
C4 C5 C6 C1 -2.2(11) . . . . ?
C4 C5 C6 C11 174.1(7) . . . . ?
C5 C6 C11 C12 -99.8(9) . . . . ?
C5 C6 C11 C13 22.2(11) . . . . ?
C6 C1 C2 C3 -4.3(11) . . . . ?
C6 C1 C2 C7 172.1(7) . . . . ?
C7 C2 C3 C4 -175.4(8) . . . . ?
C14 O17 C25 C24 -178.9(5) . . . . ?
C15 O18 C16 C17 -176.1(5) . . . . ?
C16 O18 C15 C14 178.5(6) . . . . ?
C17 O13 C18 C19 174.9(6) . . . . ?
C18 O13 C17 C16 167.4(6) . . . . ?
C19 O14 C20 C21 171.5(7) . . . . ?
C20 O14 C19 C18 -149.4(7) . . . . ?
C21 O15 C22 C23 -135.8(7) . . . . ?
C22 O15 C21 C20 111.3(8) . . . . ?
C23 O16 C24 C25 168.4(6) . . . . ?
C24 O16 C23 C22 -155.3(6) . . . . ?
C25 O17 C14 C15 -167.7(5) . . . . ?
C26 C27 C28 C29 3.8(12) . . . . ?
C26 C27 C32 C33 -136.3(8) . . . . ?
C26 C27 C32 C34 100.0(9) . . . . ?
C26 C31 C35 C36 -162.4(7) . . . . ?
C26 C31 C35 C37 72.9(9) . . . . ?
C27 C26 C31 C30 4.5(11) . . . . ?
C27 C26 C31 C35 -171.7(7) . . . . ?
C27 C28 C29 C30 0.1(14) . . . . ?
C28 C27 C32 C33 42.1(10) . . . . ?
C28 C27 C32 C34 -81.6(9) . . . . ?
C28 C29 C30 C31 -1.8(15) . . . . ?
C29 C30 C31 C26 -0.4(13) . . . . ?
C29 C30 C31 C35 175.9(9) . . . . ?
C30 C31 C35 C36 21.7(11) . . . . ?
C30 C31 C35 C37 -103.1(9) . . . . ?
C31 C26 C27 C28 -6.2(12) . . . . ?
C31 C26 C27 C32 172.2(7) . . . . ?
C32 C27 C28 C29 -174.7(8) . . . . ?
C38 C39 C40 C41 -0.5(10) . . . . ?
C38 C39 C47 C48 -161.6(7) . . . . ?
C38 C39 C47 C49 76.1(9) . . . . ?
C38 C43 C44 C45 125.3(8) . . . . ?
C38 C43 C44 C46 -111.5(8) . . . . ?
C39 C38 C43 C42 -5.0(10) . . . . ?
C39 C38 C43 C44 170.8(7) . . . . ?
C39 C40 C41 C42 -2.6(11) . . . . ?
C40 C39 C47 C48 23.2(9) . . . . ?
C40 C39 C47 C49 -99.1(8) . . . . ?
C40 C41 C42 C43 1.9(11) . . . . ?
C41 C42 C43 C38 1.7(11) . . . . ?
C41 C42 C43 C44 -174.3(7) . . . . ?
C42 C43 C44 C45 -59.1(9) . . . . ?
C42 C43 C44 C46 64.2(9) . . . . ?
C43 C38 C39 C40 4.4(10) . . . . ?
C43 C38 C39 C47 -171.1(6) . . . . ?
C47 C39 C40 C41 174.9(6) . . . . ?
I1 I1A I1B I2 -102.1(13) . . . . ?
I1A I1 I1B I2 103.7(14) . . . . ?
I1B I1 I1A I2 -71.6(14) . . . . ?
I2 I1 I1A I1B 71.6(13) . . . . ?
I2 I1 I1B I1A -103.7(14) . . . . ?
I2 I1A I1B I1 102.1(13) . . . . ?

loop_
_smtbx_masks_void_nr
_smtbx_masks_void_average_x
_smtbx_masks_void_average_y
_smtbx_masks_void_average_z
_smtbx_masks_void_volume
_smtbx_masks_void_count_electrons
_smtbx_masks_void_content
1 0.500 0.000 0.500 353.9 147.1 '6 CH3CH2OH'
